data_1548969
loop_
_publ_author_name
'Xiong, Yaoyao'
'Vargas Jentzsch, Andreas'
'Osterrieth, Johannes W. M.'
'Sezgin, Erdinc'
'Sazanovich, Igor V.'
'Reglinski, Katharina'
'Galiani, Silvia'
'Parker, Anthony W.'
'Eggeling, Christian'
'Anderson, Harry L.'

_publ_section_title
;
 Spironaphthoxazine switchable dyes for biological imaging.
;
_journal_issue 11
_journal_name_full 'Chemical science'
_journal_page_first 3029
_journal_page_last 3040
_journal_paper_doi 10.1039/c8sc00130h
_journal_volume 9
_journal_year 2018
_chemical_formula_moiety 'C31 H27 N3 O3'
_chemical_formula_sum 'C31 H27 N3 O3'
_chemical_formula_weight 489.57
_chemical_melting_point ?
_space_group_IT_number 2
_space_group_name_Hall '-P 1'
_space_group_name_H-M_alt 'P -1'
_symmetry_cell_setting triclinic
_symmetry_space_group_name_Hall '-P 1'
_symmetry_space_group_name_H-M 'P -1'
_atom_sites_solution_hydrogens difmap
_atom_sites_solution_primary other
_audit_creation_date 2017-07-12
_audit_creation_method CRYSTALS_ver_14.61_build_6156
_audit_update_record
;
2017-12-20 deposited with the CCDC.
2018-02-19 downloaded from the CCDC.
;
_cell_angle_alpha 91.235(4)
_cell_angle_beta 97.803(3)
_cell_angle_gamma 92.431(3)
_cell_formula_units_Z 2
_cell_length_a 7.6914(3)
_cell_length_b 8.8535(4)
_cell_length_c 18.0798(9)
_cell_measurement_reflns_used 5403
_cell_measurement_temperature 150
_cell_measurement_theta_max 76
_cell_measurement_theta_min 5
_cell_volume 1218.20(10)
_computing_cell_refinement 'CrysAlisPro, (Agilent, 2011)'
_computing_data_collection 'SuperNova, (Oxford Diffraction, 2010)'
_computing_data_reduction 'CrysAlisPro, (Agilent, 2011)'
_computing_molecular_graphics 'CAMERON (Watkin et al., 1996)'
_computing_publication_material 'CRYSTALS (Betteridge et al., 2003)'
_computing_structure_refinement 'CRYSTALS (Betteridge et al., 2003)'
_computing_structure_solution 'Superflip (Palatinus & Chapuis, 2007)'
_diffrn_ambient_temperature 150
_diffrn_measured_fraction_theta_full 0.996
_diffrn_measured_fraction_theta_max 0.984
_diffrn_measurement_device Area
_diffrn_measurement_device_type 'Oxford Diffraction SuperNova'
_diffrn_measurement_method \w
_diffrn_radiation_monochromator graphite
_diffrn_radiation_type 'Cu K\a'
_diffrn_radiation_wavelength 1.54180
_diffrn_reflns_av_R_equivalents 0.034
_diffrn_reflns_av_sigmaI/netI 0.0537
_diffrn_reflns_limit_h_max 9
_diffrn_reflns_limit_h_min -8
_diffrn_reflns_limit_k_max 11
_diffrn_reflns_limit_k_min -11
_diffrn_reflns_limit_l_max 21
_diffrn_reflns_limit_l_min -22
_diffrn_reflns_number 15903
_diffrn_reflns_theta_full 73.284
_diffrn_reflns_theta_max 76.338
_diffrn_reflns_theta_min 4.940
_diffrn_standards_number 0
_exptl_absorpt_coefficient_mu 0.695
_exptl_absorpt_correction_T_max 0.97
_exptl_absorpt_correction_T_min 0.88
_exptl_absorpt_correction_type multi-scan
_exptl_absorpt_process_details 'CrysAlisPro, (Agilent, 2011)'
_exptl_crystal_colour yellow
_exptl_crystal_density_diffrn 1.335
_exptl_crystal_density_meas ?
_exptl_crystal_density_method 'not measured'
_exptl_crystal_description plate
_exptl_crystal_F_000 516
_exptl_crystal_size_max 0.20
_exptl_crystal_size_mid 0.18
_exptl_crystal_size_min 0.04
_refine_diff_density_max 0.29
_refine_diff_density_min -0.24
_refine_ls_extinction_method None
_refine_ls_goodness_of_fit_ref 0.9898
_refine_ls_hydrogen_treatment constr
_refine_ls_matrix_type full
_refine_ls_number_parameters 334
_refine_ls_number_reflns 5026
_refine_ls_number_restraints 0
_refine_ls_R_factor_all 0.0535
_refine_ls_R_factor_gt 0.0407
_refine_ls_shift/su_max 0.0002377
_refine_ls_shift/su_mean 0.0000238
_refine_ls_structure_factor_coef Fsqd
_refine_ls_weighting_details
;
 Method= Modified Sheldrick 
 w=1/[\s^2^(F^2^) + ( 0.06P)^2^ + 0.35P] 
 ,where P=(max(Fo^2^,0) + 2Fc^2^)/3 
;
_refine_ls_weighting_scheme calc
_refine_ls_wR_factor_all 0.1168
_refine_ls_wR_factor_gt 0.1051
_refine_ls_wR_factor_ref 0.1166
_reflns_limit_h_max 9
_reflns_limit_h_min -9
_reflns_limit_k_max 11
_reflns_limit_k_min -11
_reflns_limit_l_max 22
_reflns_limit_l_min 0
_reflns_number_gt 4010
_reflns_number_total 5028
_reflns_threshold_expression I>2.0\s(I)
_oxford_diffrn_Wilson_B_factor 2.41
_oxford_diffrn_Wilson_scale 0.02
_oxford_refine_ls_r_factor_ref 0.0534
_oxford_refine_ls_scale 7.14(18)
_oxford_reflns_number_all 5028
_oxford_reflns_threshold_expression_ref I>-3.0\s(I)
_oxford_structure_analysis_title 004YX17
_cod_data_source_file c8sc00130h2.cif
_cod_data_source_block 7
_cod_depositor_comments
;
The following automatic conversions were performed:

'_chemical_melting_point' value 'not measured' was changed to '?' -
the value is undefined or not given.

'_atom_sites_solution_primary' value 'Other' changed to 'other'
according to
/home/data/users/saulius/crontab/automatic-downloads/rss-feeds/RSC/lib/dictionaries/cif_core.dic
dictionary named 'cif_core.dic' version 2.4.2 from 2011-04-26.

'_exptl_crystal_density_meas' value 'not measured' was changed to '?'
- the value is perceived as not measured.

Automatic conversion script
Id: cif_fix_values 4973 2017-02-22 13:04:09Z antanas 

 Adding full bibliography for 1548969.cif.
;
_cod_original_sg_symbol_H-M 'P -1 '
_cod_database_code 1548969

loop_
_symmetry_equiv_pos_as_xyz
x,y,z
-x,-y,-z

loop_
_atom_site_label
_atom_site_type_symbol
_atom_site_fract_x
_atom_site_fract_y
_atom_site_fract_z
_atom_site_U_iso_or_equiv
_atom_site_occupancy
_atom_site_adp_type
_atom_site_refinement_flags_posn
O1 O 0.27684(14) 0.40850(13) 0.24385(6) 0.0309 1.0000 Uani .
C2 C 0.19955(19) 0.36376(17) 0.16858(8) 0.0252 1.0000 Uani .
N3 N 0.18835(16) 0.20034(14) 0.16539(7) 0.0268 1.0000 Uani .
C4 C 0.33821(19) 0.14651(16) 0.14155(8) 0.0244 1.0000 Uani .
C5 C 0.43020(18) 0.26256(16) 0.10997(8) 0.0239 1.0000 Uani .
C6 C 0.33176(19) 0.40684(16) 0.11256(8) 0.0257 1.0000 Uani .
C7 C 0.2333(2) 0.43514(18) 0.03474(9) 0.0306 1.0000 Uani .
C8 C 0.4499(2) 0.54575(18) 0.14056(11) 0.0374 1.0000 Uani .
C9 C 0.57919(19) 0.23304(16) 0.07903(8) 0.0255 1.0000 Uani .
C10 C 0.63960(19) 0.08466(17) 0.08061(8) 0.0265 1.0000 Uani .
C11 C 0.79648(19) 0.05061(17) 0.04619(9) 0.0289 1.0000 Uani .
O12 O 0.87149(15) 0.14995(13) 0.01175(7) 0.0358 1.0000 Uani .
O13 O 0.85189(16) -0.08473(14) 0.05379(7) 0.0407 1.0000 Uani .
C14 C 0.5476(2) -0.02921(17) 0.11324(8) 0.0288 1.0000 Uani .
C15 C 0.3958(2) -0.00050(17) 0.14410(8) 0.0287 1.0000 Uani .
C16 C 0.0890(2) 0.1174(2) 0.21520(10) 0.0376 1.0000 Uani .
C17 C 0.01885(19) 0.42582(17) 0.15013(8) 0.0266 1.0000 Uani .
N18 N -0.04547(16) 0.53062(14) 0.18597(7) 0.0262 1.0000 Uani .
C19 C 0.05965(18) 0.59215(16) 0.25037(8) 0.0244 1.0000 Uani .
C20 C 0.21601(19) 0.53155(17) 0.27772(8) 0.0252 1.0000 Uani .
C21 C 0.31674(19) 0.58421(17) 0.34481(8) 0.0270 1.0000 Uani .
C22 C 0.25777(19) 0.69921(17) 0.38565(8) 0.0249 1.0000 Uani .
N23 N 0.35382(16) 0.75223(15) 0.45438(7) 0.0279 1.0000 Uani .
C24 C 0.2947(2) 0.72032(17) 0.52298(8) 0.0270 1.0000 Uani .
C25 C 0.4304(2) 0.75261(18) 0.58156(9) 0.0311 1.0000 Uani .
C26 C 0.5907(2) 0.8077(2) 0.54899(10) 0.0383 1.0000 Uani .
C27 C 0.5478(2) 0.7487(2) 0.46772(10) 0.0381 1.0000 Uani .
C28 C 0.4018(2) 0.7299(2) 0.65441(9) 0.0374 1.0000 Uani .
C29 C 0.2396(3) 0.6700(2) 0.66837(10) 0.0413 1.0000 Uani .
C30 C 0.1064(2) 0.6370(2) 0.60973(10) 0.0384 1.0000 Uani .
C31 C 0.1311(2) 0.66308(17) 0.53592(9) 0.0307 1.0000 Uani .
C32 C 0.09731(18) 0.76894(16) 0.35899(8) 0.0244 1.0000 Uani .
C33 C -0.00300(18) 0.71391(16) 0.29095(8) 0.0238 1.0000 Uani .
C34 C -0.16314(19) 0.78138(17) 0.26516(9) 0.0280 1.0000 Uani .
C35 C -0.2196(2) 0.89964(18) 0.30404(9) 0.0315 1.0000 Uani .
C36 C -0.1187(2) 0.95593(17) 0.37091(9) 0.0307 1.0000 Uani .
C37 C 0.0348(2) 0.89278(17) 0.39762(9) 0.0277 1.0000 Uani .
H71 H 0.1725 0.5277 0.0361 0.0448 1.0000 Uiso R
H73 H 0.3188 0.4436 0.0003 0.0450 1.0000 Uiso R
H72 H 0.1523 0.3543 0.0185 0.0459 1.0000 Uiso R
H81 H 0.3776 0.6305 0.1456 0.0545 1.0000 Uiso R
H83 H 0.5181 0.5311 0.1876 0.0561 1.0000 Uiso R
H82 H 0.5296 0.5693 0.1056 0.0545 1.0000 Uiso R
H91 H 0.6390 0.3112 0.0565 0.0309 1.0000 Uiso R
H141 H 0.5895 -0.1284 0.1138 0.0354 1.0000 Uiso R
H151 H 0.3321 -0.0790 0.1673 0.0336 1.0000 Uiso R
H161 H 0.0627 0.0149 0.1951 0.0559 1.0000 Uiso R
H163 H 0.1583 0.1098 0.2628 0.0568 1.0000 Uiso R
H162 H -0.0172 0.1683 0.2200 0.0569 1.0000 Uiso R
H171 H -0.0512 0.3818 0.1060 0.0324 1.0000 Uiso R
H211 H 0.4246 0.5384 0.3616 0.0323 1.0000 Uiso R
H262 H 0.5970 0.9178 0.5533 0.0458 1.0000 Uiso R
H261 H 0.6995 0.7702 0.5736 0.0460 1.0000 Uiso R
H271 H 0.6019 0.8132 0.4324 0.0464 1.0000 Uiso R
H272 H 0.5907 0.6437 0.4639 0.0452 1.0000 Uiso R
H281 H 0.4918 0.7523 0.6941 0.0449 1.0000 Uiso R
H291 H 0.2216 0.6520 0.7189 0.0501 1.0000 Uiso R
H301 H -0.0060 0.5954 0.6186 0.0457 1.0000 Uiso R
H311 H 0.0359 0.6411 0.4950 0.0370 1.0000 Uiso R
H341 H -0.2306 0.7444 0.2206 0.0353 1.0000 Uiso R
H351 H -0.3268 0.9414 0.2850 0.0380 1.0000 Uiso R
H361 H -0.1572 1.0381 0.3964 0.0384 1.0000 Uiso R
H371 H 0.0997 0.9305 0.4414 0.0325 1.0000 Uiso R
H131 H 0.9467 -0.0919 0.0330 0.0639 1.0000 Uiso R

loop_
_atom_site_aniso_label
_atom_site_aniso_U_11
_atom_site_aniso_U_22
_atom_site_aniso_U_33
_atom_site_aniso_U_23
_atom_site_aniso_U_13
_atom_site_aniso_U_12
O1 0.0308(5) 0.0350(6) 0.0261(5) -0.0085(4) -0.0014(4) 0.0135(4)
C2 0.0257(7) 0.0269(7) 0.0231(7) -0.0041(5) 0.0033(5) 0.0040(5)
N3 0.0287(6) 0.0252(6) 0.0281(6) -0.0003(5) 0.0094(5) 0.0030(5)
C4 0.0265(7) 0.0250(7) 0.0216(6) -0.0024(5) 0.0031(5) 0.0021(5)
C5 0.0259(7) 0.0219(7) 0.0236(7) -0.0032(5) 0.0026(5) 0.0030(5)
C6 0.0261(7) 0.0215(7) 0.0308(7) -0.0032(5) 0.0082(6) 0.0031(5)
C7 0.0349(8) 0.0292(7) 0.0304(8) 0.0060(6) 0.0110(6) 0.0088(6)
C8 0.0350(8) 0.0238(7) 0.0552(10) -0.0093(7) 0.0159(7) -0.0027(6)
C9 0.0250(7) 0.0234(7) 0.0286(7) -0.0021(5) 0.0056(5) 0.0023(5)
C10 0.0265(7) 0.0263(7) 0.0269(7) -0.0049(5) 0.0034(5) 0.0060(6)
C11 0.0279(7) 0.0279(7) 0.0307(7) -0.0071(6) 0.0029(6) 0.0069(6)
O12 0.0330(6) 0.0319(6) 0.0445(7) -0.0066(5) 0.0138(5) 0.0027(5)
O13 0.0409(6) 0.0320(6) 0.0529(8) -0.0031(5) 0.0170(6) 0.0141(5)
C14 0.0346(8) 0.0228(7) 0.0289(7) -0.0017(6) 0.0025(6) 0.0068(6)
C15 0.0338(8) 0.0241(7) 0.0288(7) 0.0014(6) 0.0055(6) 0.0034(6)
C16 0.0390(9) 0.0377(9) 0.0400(9) 0.0070(7) 0.0176(7) 0.0025(7)
C17 0.0240(7) 0.0318(7) 0.0241(7) -0.0017(6) 0.0038(5) 0.0034(6)
N18 0.0250(6) 0.0299(6) 0.0241(6) -0.0017(5) 0.0040(5) 0.0039(5)
C19 0.0248(7) 0.0263(7) 0.0226(7) -0.0002(5) 0.0051(5) 0.0028(5)
C20 0.0262(7) 0.0267(7) 0.0236(7) -0.0023(5) 0.0061(5) 0.0049(5)
C21 0.0244(7) 0.0303(7) 0.0264(7) -0.0012(6) 0.0027(5) 0.0060(6)
C22 0.0245(7) 0.0265(7) 0.0238(7) -0.0019(5) 0.0045(5) 0.0006(5)
N23 0.0241(6) 0.0331(7) 0.0264(6) -0.0029(5) 0.0042(5) 0.0000(5)
C24 0.0308(7) 0.0242(7) 0.0262(7) -0.0023(5) 0.0034(6) 0.0055(5)
C25 0.0329(8) 0.0280(7) 0.0316(8) -0.0036(6) -0.0002(6) 0.0094(6)
C26 0.0305(8) 0.0453(10) 0.0366(9) -0.0058(7) -0.0031(7) 0.0013(7)
C27 0.0257(8) 0.0533(11) 0.0349(9) -0.0043(7) 0.0036(6) -0.0010(7)
C28 0.0445(9) 0.0379(9) 0.0288(8) -0.0029(7) -0.0028(7) 0.0169(7)
C29 0.0573(11) 0.0399(9) 0.0297(8) 0.0065(7) 0.0117(8) 0.0159(8)
C30 0.0461(10) 0.0336(9) 0.0384(9) 0.0044(7) 0.0149(7) 0.0040(7)
C31 0.0347(8) 0.0268(7) 0.0311(8) -0.0015(6) 0.0068(6) 0.0014(6)
C32 0.0251(7) 0.0238(7) 0.0251(7) 0.0003(5) 0.0066(5) 0.0013(5)
C33 0.0240(6) 0.0244(7) 0.0240(7) 0.0008(5) 0.0066(5) 0.0031(5)
C34 0.0272(7) 0.0288(7) 0.0280(7) 0.0000(6) 0.0025(6) 0.0045(6)
C35 0.0285(7) 0.0321(8) 0.0346(8) 0.0017(6) 0.0045(6) 0.0096(6)
C36 0.0342(8) 0.0262(7) 0.0335(8) -0.0028(6) 0.0099(6) 0.0067(6)
C37 0.0300(7) 0.0254(7) 0.0280(7) -0.0019(6) 0.0059(6) 0.0011(6)

loop_
_atom_type_symbol
_atom_type_scat_dispersion_real
_atom_type_scat_dispersion_imag
_atom_type_scat_Cromer_Mann_a1
_atom_type_scat_Cromer_Mann_b1
_atom_type_scat_Cromer_Mann_a2
_atom_type_scat_Cromer_Mann_b2
_atom_type_scat_Cromer_Mann_a3
_atom_type_scat_Cromer_Mann_b3
_atom_type_scat_Cromer_Mann_a4
_atom_type_scat_Cromer_Mann_b4
_atom_type_scat_Cromer_Mann_c
_atom_type_scat_source
C 0.0181 0.0091 2.3100 20.8439 1.0200 10.2075 1.5886 0.5687 0.8650 51.6512 0.2156 'International Tables Vol C 4.2.6.8 and 6.1.1.4'
H 0.0000 0.0000 0.4930 10.5109 0.3229 26.1257 0.1402 3.1424 0.0408 57.7998 0.0030 'International Tables Vol C 4.2.6.8 and 6.1.1.4'
N 0.0311 0.0180 12.2126 0.0057 3.1322 9.8933 2.0125 28.9975 1.1663 0.5826 -11.5290 'International Tables Vol C 4.2.6.8 and 6.1.1.4'
O 0.0492 0.0322 3.0485 13.2771 2.2868 5.7011 1.5463 0.3239 0.8670 32.9089 0.2508 'International Tables Vol C 4.2.6.8 and 6.1.1.4'

loop_
_geom_angle_atom_site_label_1
_geom_angle_atom_site_label_2
_geom_angle_atom_site_label_3
_geom_angle
_geom_angle_publ_flag
C2 O1 C20 119.18(11) yes
O1 C2 N3 106.69(12) yes
O1 C2 C6 109.45(11) yes
N3 C2 C6 104.07(11) yes
O1 C2 C17 110.90(11) yes
N3 C2 C17 110.43(12) yes
C6 C2 C17 114.79(12) yes
C2 N3 C4 109.70(12) yes
C2 N3 C16 120.35(13) yes
C4 N3 C16 122.62(13) yes
N3 C4 C5 110.27(13) yes
N3 C4 C15 128.19(14) yes
C5 C4 C15 121.51(13) yes
C4 C5 C6 109.18(12) yes
C4 C5 C9 120.37(13) yes
C6 C5 C9 130.33(13) yes
C5 C6 C2 101.05(11) yes
C5 C6 C7 109.45(12) yes
C2 C6 C7 110.87(12) yes
C5 C6 C8 113.55(12) yes
C2 C6 C8 111.71(12) yes
C7 C6 C8 109.93(13) yes
C6 C7 H71 109.6 no
C6 C7 H73 108.0 no
H71 C7 H73 109.7 no
C6 C7 H72 111.0 no
H71 C7 H72 109.7 no
H73 C7 H72 108.8 no
C6 C8 H81 109.0 no
C6 C8 H83 112.7 no
H81 C8 H83 108.2 no
C6 C8 H82 110.1 no
H81 C8 H82 109.1 no
H83 C8 H82 107.7 no
C5 C9 C10 119.13(14) yes
C5 C9 H91 120.0 no
C10 C9 H91 120.8 no
C9 C10 C11 119.74(14) yes
C9 C10 C14 119.72(13) yes
C11 C10 C14 120.52(13) yes
C10 C11 O12 120.64(14) yes
C10 C11 O13 116.75(14) yes
O12 C11 O13 122.61(14) yes
C11 O13 H131 109.3 no
C10 C14 C15 121.49(14) yes
C10 C14 H141 118.9 no
C15 C14 H141 119.7 no
C4 C15 C14 117.78(14) yes
C4 C15 H151 120.4 no
C14 C15 H151 121.8 no
N3 C16 H161 108.9 no
N3 C16 H163 109.9 no
H161 C16 H163 107.2 no
N3 C16 H162 109.3 no
H161 C16 H162 111.0 no
H163 C16 H162 110.6 no
C2 C17 N18 126.44(13) yes
C2 C17 H171 115.2 no
N18 C17 H171 118.3 no
C17 N18 C19 117.00(12) yes
N18 C19 C20 121.47(13) yes
N18 C19 C33 119.35(13) yes
C20 C19 C33 119.05(13) yes
C19 C20 O1 121.58(13) yes
C19 C20 C21 122.40(13) yes
O1 C20 C21 115.86(12) yes
C20 C21 C22 119.72(13) yes
C20 C21 H211 119.3 no
C22 C21 H211 121.0 no
C21 C22 N23 121.12(13) yes
C21 C22 C32 120.30(13) yes
N23 C22 C32 118.58(13) yes
C22 N23 C24 121.35(12) yes
C22 N23 C27 121.03(12) yes
C24 N23 C27 106.37(12) yes
N23 C24 C25 109.73(14) yes
N23 C24 C31 128.73(14) yes
C25 C24 C31 121.54(15) yes
C24 C25 C26 108.43(14) yes
C24 C25 C28 119.82(16) yes
C26 C25 C28 131.74(15) yes
C25 C26 C27 101.60(13) yes
C25 C26 H262 107.4 no
C27 C26 H262 112.8 no
C25 C26 H261 113.9 no
C27 C26 H261 112.2 no
H262 C26 H261 108.7 no
C26 C27 N23 102.40(13) yes
C26 C27 H271 112.7 no
N23 C27 H271 111.1 no
C26 C27 H272 109.1 no
N23 C27 H272 112.7 no
H271 C27 H272 108.8 no
C25 C28 C29 119.43(16) yes
C25 C28 H281 120.3 no
C29 C28 H281 120.2 no
C28 C29 C30 120.21(16) yes
C28 C29 H291 119.0 no
C30 C29 H291 120.8 no
C29 C30 C31 121.23(17) yes
C29 C30 H301 121.1 no
C31 C30 H301 117.7 no
C30 C31 C24 117.73(16) yes
C30 C31 H311 120.7 no
C24 C31 H311 121.6 no
C22 C32 C33 119.13(13) yes
C22 C32 C37 122.37(13) yes
C33 C32 C37 118.50(13) yes
C19 C33 C32 119.38(13) yes
C19 C33 C34 121.50(13) yes
C32 C33 C34 119.12(13) yes
C33 C34 C35 120.71(14) yes
C33 C34 H341 119.4 no
C35 C34 H341 119.9 no
C34 C35 C36 120.20(14) yes
C34 C35 H351 118.1 no
C36 C35 H351 121.7 no
C35 C36 C37 120.60(14) yes
C35 C36 H361 119.5 no
C37 C36 H361 119.9 no
C32 C37 C36 120.85(14) yes
C32 C37 H371 119.3 no
C36 C37 H371 119.8 no

loop_
_geom_bond_atom_site_label_1
_geom_bond_atom_site_label_2
_geom_bond_distance
_geom_bond_publ_flag
O1 C2 1.4489(16) yes
O1 C20 1.3686(17) yes
C2 N3 1.4452(19) yes
C2 C6 1.571(2) yes
C2 C17 1.5138(19) yes
N3 C4 1.3835(18) yes
N3 C16 1.450(2) yes
C4 C5 1.398(2) yes
C4 C15 1.392(2) yes
C5 C6 1.5153(19) yes
C5 C9 1.374(2) yes
C6 C7 1.535(2) yes
C6 C8 1.532(2) yes
C7 H71 0.962 no
C7 H73 0.966 no
C7 H72 0.944 no
C8 H81 0.963 no
C8 H83 0.951 no
C8 H82 0.959 no
C9 C10 1.411(2) yes
C9 H91 0.944 no
C10 C11 1.470(2) yes
C10 C14 1.394(2) yes
C11 O12 1.254(2) yes
C11 O13 1.2926(19) yes
O13 H131 0.869 no
C14 C15 1.391(2) yes
C14 H141 0.948 no
C15 H151 0.969 no
C16 H161 0.973 no
C16 H163 0.954 no
C16 H162 0.963 no
C17 N18 1.2749(19) yes
C17 H171 0.966 no
N18 C19 1.4092(18) yes
C19 C20 1.372(2) yes
C19 C33 1.4277(19) yes
C20 C21 1.407(2) yes
C21 C22 1.373(2) yes
C21 H211 0.954 no
C22 N23 1.4165(18) yes
C22 C32 1.433(2) yes
N23 C24 1.408(2) yes
N23 C27 1.4802(19) yes
C24 C25 1.398(2) yes
C24 C31 1.388(2) yes
C25 C26 1.505(2) yes
C25 C28 1.382(2) yes
C26 C27 1.537(2) yes
C26 H262 0.975 no
C26 H261 0.968 no
C27 H271 0.988 no
C27 H272 1.003 no
C28 C29 1.391(3) yes
C28 H281 0.938 no
C29 C30 1.387(3) yes
C29 H291 0.959 no
C30 C31 1.396(2) yes
C30 H301 0.960 no
C31 H311 0.977 no
C32 C33 1.425(2) yes
C32 C37 1.423(2) yes
C33 C34 1.418(2) yes
C34 C35 1.367(2) yes
C34 H341 0.941 no
C35 C36 1.414(2) yes
C35 H351 0.943 no
C36 C37 1.361(2) yes
C36 H361 0.932 no
C37 H371 0.924 no

loop_
_geom_hbond_atom_site_label_D
_geom_hbond_atom_site_label_H
_geom_hbond_atom_site_label_A
_geom_hbond_site_symmetry_A
_geom_hbond_angle_DHA
_geom_hbond_distance_DH
_geom_hbond_distance_HA
_geom_hbond_distance_DA
_geom_hbond_publ_flag
C28 H281 O1 2_666 131 0.94 2.49 3.180(2) yes
O13 H131 O12 2_755 167 0.87 1.80 2.650(2) yes
